data_9014931
loop_
_publ_author_name
'Giester, G.'
'Rieck, B.'

_publ_section_title
;
 Effenbergerite, BaCu[Si4O10], a new mineral from the Kalahari Manganese Field,
 South Africa: description and crystal structure
;
_journal_name_full 'Mineralogical Magazine'
_journal_page_first 663
_journal_page_last 670
_journal_paper_doi 10.1180/minmag.1994.058.393.17
_journal_volume 58
_journal_year 1994
_chemical_compound_source 'Wessels mine, Kalahari Manganese Field, South Africa'
_chemical_formula_sum 'Ba Cu O10 Si4'
_chemical_name_mineral Effenbergerite
_space_group_IT_number 130
_symmetry_space_group_name_Hall '-P 4a 2ac'
_symmetry_space_group_name_H-M 'P 4/n c c :2'
_cell_angle_alpha 90
_cell_angle_beta 90
_cell_angle_gamma 90
_cell_length_a 7.442
_cell_length_b 7.442
_cell_length_c 16.133
_cell_formula_units_Z 4
_cell_volume 893.500
_database_code_amcsd 0018763
_exptl_crystal_density_diffrn 3.518
_cod_original_sg_symbol_H-M 'P 4/n c c'
_cod_original_formula_sum 'Cu Ba Si4 O10'
_cod_database_code 9014931

loop_
_space_group_symop_operation_xyz
x,y,z
1/2-y,1/2-x,1/2+z
1/2+y,1/2+x,1/2-z
1/2+y,-x,-z
1/2-y,x,z
x,1/2-y,1/2+z
-x,1/2+y,1/2-z
1/2+x,1/2+y,-z
1/2-x,1/2-y,z
y,x,1/2+z
-y,-x,1/2-z
-y,1/2+x,-z
y,1/2-x,z
1/2-x,y,1/2+z
1/2+x,-y,1/2-z
-x,-y,-z

loop_
_atom_site_aniso_label
_atom_site_aniso_U_11
_atom_site_aniso_U_22
_atom_site_aniso_U_33
_atom_site_aniso_U_12
_atom_site_aniso_U_13
_atom_site_aniso_U_23
Cu 0.00780 0.00780 0.01460 0.00000 0.00000 0.00000
Ba 0.01540 0.01540 0.00980 0.00000 0.00000 0.00000
Si 0.00880 0.00910 0.01090 -0.00120 0.00100 -0.00010
O1 0.04030 0.04030 0.01880 -0.01310 0.01310 -0.00930
O2 0.01000 0.02640 0.02120 0.00580 -0.00070 -0.00160
O3 0.01810 0.01150 0.03000 -0.00250 -0.00960 0.00560

loop_
_atom_site_label
_atom_site_fract_x
_atom_site_fract_y
_atom_site_fract_z
_atom_site_U_iso_or_equiv
Cu 0.25000 0.25000 0.09448 0.01010
Ba 0.25000 0.75000 0.00000 0.01350
Si 0.51860 0.93877 0.15462 0.00960
O1 0.47580 0.97580 0.25000 0.03310
O2 0.72440 0.99910 0.13640 0.01920
O3 0.38770 0.03110 0.09030 0.01920

loop_
_cod_related_entry_id
_cod_related_entry_database
_cod_related_entry_code
1 AMCSD 0018763
